data_7249974
loop_
_publ_author_name
'Fan, Chang-Chun'
'Fang, Zi-Han'
'Jiao, Shu-Lin'
'Yu, Jing-Xue'
'Liu, Cheng-Dong'
'Wang, Wei'
'Jin, Ming-Liang'
'Liang, Bei-Dou'
'Han, Xiang-Bin'

_publ_section_title
;
 Enhanced luminescence in 1D corrugated lead bromides via reduced
 flexibility of trivalent cations
;
_journal_issue 13
_journal_name_full CrystEngComm
_journal_page_first 1997
_journal_page_last 2003
_journal_paper_doi 10.1039/D5CE00003C
_journal_volume 27
_journal_year 2025
_chemical_formula_moiety 'H2 O, Br10 Pb2, 2(C6 H18 N3)'
_chemical_formula_sum 'C12 H38 Br10 N6 O Pb2'
_chemical_formula_weight 1495.96
_space_group_crystal_system monoclinic
_space_group_IT_number 14
_space_group_name_Hall '-P 2ybc'
_space_group_name_H-M_alt 'P 1 21/c 1'
_atom_sites_solution_hydrogens mixed
_atom_sites_solution_primary iterative
_audit_creation_date 2024-11-21
_audit_creation_method
;
Olex2 1.5
(compiled 2024.02.16 svn.r378c4104 for OlexSys, GUI svn.r6928)
;
_audit_update_record
;
2024-11-21 deposited with the CCDC.	2025-02-19 downloaded from the CCDC.
;
_cell_angle_alpha 90
_cell_angle_beta 96.191(2)
_cell_angle_gamma 90
_cell_formula_units_Z 4
_cell_length_a 13.8538(3)
_cell_length_b 17.5673(4)
_cell_length_c 13.8398(3)
_cell_measurement_reflns_used 20977
_cell_measurement_temperature 299.80(10)
_cell_measurement_theta_max 31.0300
_cell_measurement_theta_min 2.2770
_cell_volume 3348.60(13)
_computing_cell_refinement 'CrysAlisPro 1.171.40.84a (Rigaku OD, 2020)'
_computing_data_collection 'CrysAlisPro 1.171.40.84a (Rigaku OD, 2020)'
_computing_data_reduction 'CrysAlisPro 1.171.40.84a (Rigaku OD, 2020)'
_computing_molecular_graphics 'Olex2 1.5 (Dolomanov et al., 2009)'
_computing_publication_material 'Olex2 1.5 (Dolomanov et al., 2009)'
_computing_structure_refinement 'SHELXL 2018/3 (Sheldrick, 2015)'
_computing_structure_solution 'olex2.solve 1.5 (Bourhis et al., 2015)'
_diffrn_ambient_environment air
_diffrn_ambient_temperature 299.80(10)
_diffrn_detector 'Hybrid Pixel Array Detector'
_diffrn_detector_area_resol_mean 10.0000
_diffrn_detector_type HyPix
_diffrn_measured_fraction_theta_full 1.000
_diffrn_measured_fraction_theta_max 0.880
_diffrn_measurement_details
;
List of Runs (angles in degrees, time in seconds):

  # Type    Start    End  Width  t~exp~   \w     \q     \k     \f   Frames
#--------------------------------------------------------------------------
  1  \w    -20.00  20.00   0.50    0.40    --    5.69 -43.00  10.00   80
  2  \w    -67.00 -41.00   0.50    0.40    --    5.69 -43.00  10.00   52
  3  \w     16.00  79.00   0.50    0.40    --    5.69  43.00 162.00  126
  4  \w    -12.00  21.00   0.50    0.40    --    5.69 -36.00  85.63   66
  5  \w    -68.00 -27.00   0.50    0.40    --    5.69 -36.00  85.63   82
  6  \w    -68.00  21.00   0.50    0.40    --    5.69 -36.00 -81.67  178
  7  \w    -64.00  20.00   0.50    0.40    --    5.69 -33.00-144.33  168
  8  \w    -10.00  81.00   0.50    0.40    --    5.69  19.00 -30.00  182
  9  \w    -18.00  40.00   0.50    0.40    --    5.69 -99.00-180.00  116
 10  \w    -18.00  28.00   0.50    0.40    --   -6.24 -99.00 -60.00   92
 11  \w     -3.00  40.00   0.50    0.40    --    5.69 -99.00   0.00   86
 12  \w    -79.00  -2.00   0.50    0.40    --   -6.24 -43.00  10.00  154
 13  \w    -21.00  58.00   0.50    0.40    --   -6.24  43.00 162.00  158
 14  \w    -21.00  67.00   0.50    0.40    --   -6.24  38.00  30.00  176
;
_diffrn_measurement_device 'four-circle diffractometer'
_diffrn_measurement_device_type 'XtaLAB Synergy R, DW system, HyPix'
_diffrn_measurement_method '\w scans'
_diffrn_orient_matrix_type 'CrysAlisPro convention (1999,Acta A55,543-557)'
_diffrn_orient_matrix_UB_11 0.0066292000
_diffrn_orient_matrix_UB_12 0.0394890000
_diffrn_orient_matrix_UB_13 0.0091314000
_diffrn_orient_matrix_UB_21 0.0132252000
_diffrn_orient_matrix_UB_22 -0.0077883000
_diffrn_orient_matrix_UB_23 0.0499668000
_diffrn_orient_matrix_UB_31 0.0493270000
_diffrn_orient_matrix_UB_32 -0.0032136000
_diffrn_orient_matrix_UB_33 -0.0088064000
_diffrn_radiation_monochromator mirror
_diffrn_radiation_probe x-ray
_diffrn_radiation_type 'Mo K\a'
_diffrn_radiation_wavelength 0.71073
_diffrn_reflns_av_R_equivalents 0.1092
_diffrn_reflns_av_unetI/netI 0.0769
_diffrn_reflns_Laue_measured_fraction_full 1.000
_diffrn_reflns_Laue_measured_fraction_max 0.880
_diffrn_reflns_limit_h_max 18
_diffrn_reflns_limit_h_min -18
_diffrn_reflns_limit_k_max 24
_diffrn_reflns_limit_k_min -24
_diffrn_reflns_limit_l_max 18
_diffrn_reflns_limit_l_min -19
_diffrn_reflns_number 98359
_diffrn_reflns_point_group_measured_fraction_full 1.000
_diffrn_reflns_point_group_measured_fraction_max 0.880
_diffrn_reflns_theta_full 25.242
_diffrn_reflns_theta_max 30.876
_diffrn_reflns_theta_min 1.879
_diffrn_source 'Rotating-anode X-ray tube'
_diffrn_source_type 'Rigaku (Mo) X-ray Source'
_exptl_absorpt_coefficient_mu 21.993
_exptl_absorpt_correction_T_max 1.00000
_exptl_absorpt_correction_T_min 0.03468
_exptl_absorpt_correction_type multi-scan
_exptl_absorpt_process_details
;
CrysAlisPro 1.171.40.84a (Rigaku Oxford Diffraction, 2020)
Empirical absorption correction using spherical harmonics,
implemented in SCALE3 ABSPACK scaling algorithm.
;
_exptl_crystal_colour 'clear light colourless'
_exptl_crystal_colour_lustre clear
_exptl_crystal_colour_modifier light
_exptl_crystal_colour_primary colourless
_exptl_crystal_density_diffrn 2.967
_exptl_crystal_description block
_exptl_crystal_F_000 2696
_exptl_crystal_size_max 0.2
_exptl_crystal_size_mid 0.2
_exptl_crystal_size_min 0.2
_refine_diff_density_max 1.962
_refine_diff_density_min -2.385
_refine_diff_density_rms 0.236
_refine_ls_extinction_method none
_refine_ls_goodness_of_fit_ref 1.067
_refine_ls_hydrogen_treatment mixed
_refine_ls_matrix_type full
_refine_ls_number_parameters 289
_refine_ls_number_reflns 9279
_refine_ls_number_restraints 319
_refine_ls_restrained_S_all 1.057
_refine_ls_R_factor_all 0.0912
_refine_ls_R_factor_gt 0.0516
_refine_ls_shift/su_max 0.003
_refine_ls_shift/su_mean 0.000
_refine_ls_structure_factor_coef Fsqd
_refine_ls_weighting_details 'w=1/[\s^2^(Fo^2^)+(0.0144P)^2^+29.6271P] where P=(Fo^2^+2Fc^2^)/3'
_refine_ls_weighting_scheme calc
_refine_ls_wR_factor_gt 0.0813
_refine_ls_wR_factor_ref 0.0889
_reflns_Friedel_coverage 0.000
_reflns_number_gt 6756
_reflns_number_total 9279
_reflns_threshold_expression 'I > 2\s(I)'
_cod_data_source_file d5ce00003c2.cif
_cod_data_source_block PMA
_cod_depositor_comments 'Adding full bibliography for 7249974--7249975.cif.'
_cod_database_code 7249974
_shelx_shelxl_version_number 2018/3
_chemical_oxdiff_formula 'H C N Br Pb'
_shelx_space_group_comment
;
The symmetry employed for this shelxl refinement is uniquely defined
by the following loop, which should always be used as a source of
symmetry information in preference to the above space-group names.
They are only intended as comments.
;
_shelx_estimated_absorpt_t_max 0.096
_shelx_estimated_absorpt_t_min 0.096
_reflns_odcompleteness_completeness 99.96
_reflns_odcompleteness_iscentric 1
_reflns_odcompleteness_theta 26.32
_olex2_refinement_description
;
1. Fixed Uiso
 At 1.2 times of:
  All C(H,H) groups, All N(H) groups, All N(H,H) groups, All N(H,H,H) groups
 At 1.5 times of:
  All O(H,H) groups
2. Restrained distances
 C1-N1
 1.507 with sigma of 0.001
 O1-H1f = O1-H1g
 0.85 with sigma of 0.02
 H1f-H1g
 1.34 with sigma of 0.04
3. Rigid bond restraints
 All non-hydrogen atoms
 with sigma for 1-2 distances of 0.01 and sigma for 1-3 distances of 0.01
4. Uiso/Uaniso restraints and constraints
All non-hydrogen atoms have similar U: within 2A with sigma of 0.04 and sigma
for terminal atoms of 0.08 within 2A
Uanis(N1) \\sim Ueq, Uanis(C1) \\sim Ueq: with sigma of 0.005 and sigma for
terminal atoms of 0.01
5. Rigid body (RIGU) restrains
 C1, H1a, H1b, C2, N1, H2a, H2b, N2, H1c, H1d, H1e, C3, C6, H2, H3a, H3b, C4,
 C5, H6a, H6b, H4a, H4b, N3, H5a, H5b, H3c, H3d
 with sigma for 1-2 distances of 0.004 and sigma for 1-3 distances of 0.004
 N4, C7, H7a, H7b, C8, H8a, H8b, N5, H4c, H4d, H4e, C9, C12, H5, H9a, H9b, C10,
  C11, H12a, H12b, H10a, H10b, N6, H11a, H11b, H6c, H6d
 with sigma for 1-2 distances of 0.004 and sigma for 1-3 distances of 0.004
6.a Riding coordinates:
 N1(H1c,H1d,H1e), N2(H2), N4(H4c,H4d,H4e), N5(H5)
6.b Secondary CH2 refined with riding coordinates:
 C1(H1a,H1b), C2(H2a,H2b), C3(H3a,H3b), C4(H4a,H4b), C5(H5a,H5b), C6(H6a,H6b),
 N3(H3c,H3d), C7(H7a,H7b), C8(H8a,H8b), C9(H9a,H9b), C10(H10a,H10b), C11(H11a,
 H11b), C12(H12a,H12b), N6(H6c,H6d)
;
_olex2_submission_special_instructions 'No special instructions were received'
_oxdiff_exptl_absorpt_empirical_details
;
Empirical correction (ABSPACK) includes:
- Absorption correction using spherical harmonics
- Frame scaling
;
_oxdiff_exptl_absorpt_empirical_full_max 14.606
_oxdiff_exptl_absorpt_empirical_full_min 0.466

loop_
_space_group_symop_operation_xyz
'x, y, z'
'-x, y+1/2, -z+1/2'
'-x, -y, -z'
'x, -y-1/2, z-1/2'

loop_
_atom_site_label
_atom_site_type_symbol
_atom_site_fract_x
_atom_site_fract_y
_atom_site_fract_z
_atom_site_U_iso_or_equiv
_atom_site_adp_type
_atom_site_occupancy
_atom_site_site_symmetry_order
_atom_site_calc_flag
_atom_site_refinement_flags_posn
_atom_site_refinement_flags_adp
_atom_site_refinement_flags_occupancy
_atom_site_disorder_assembly
_atom_site_disorder_group
O1 O 0.2263(5) 0.4073(5) 0.5119(5) 0.0547(18) Uani 1 1 d D . . . .
H1F H 0.170(4) 0.398(7) 0.485(7) 0.082 Uiso 1 1 d D U . . .
H1G H 0.227(7) 0.392(7) 0.570(3) 0.082 Uiso 1 1 d D U . . .
Pb1 Pb 0.43818(2) 0.95127(2) 0.77939(2) 0.02431(8) Uani 1 1 d . U . . .
Pb2 Pb 0.02565(2) 1.07883(2) 0.69361(2) 0.02454(8) Uani 1 1 d . U . . .
Br1 Br 0.63550(6) 0.88774(5) 0.78920(6) 0.03500(19) Uani 1 1 d . U . . .
Br2 Br 0.43370(6) 0.89914(6) 0.57691(6) 0.0404(2) Uani 1 1 d . U . . .
Br3 Br 0.500000 1.000000 1.000000 0.0360(3) Uani 1 2 d S U P . .
Br4 Br 0.35473(7) 0.81095(5) 0.85156(7) 0.0391(2) Uani 1 1 d . U . . .
Br5 Br 0.50091(6) 1.10862(5) 0.72828(6) 0.03480(19) Uani 1 1 d . U . . .
Br6 Br 0.22982(6) 1.01084(6) 0.75956(8) 0.0498(3) Uani 1 1 d . U . . .
Br7 Br 0.000000 1.000000 0.500000 0.0763(6) Uani 1 2 d S U P . .
Br8 Br -0.16988(5) 1.14676(5) 0.67058(6) 0.03145(18) Uani 1 1 d . U . . .
Br9 Br 0.04563(6) 1.16155(7) 0.87661(7) 0.0495(3) Uani 1 1 d . U . . .
Br10 Br -0.07570(7) 0.94472(6) 0.78853(8) 0.0469(2) Uani 1 1 d . U . . .
Br11 Br 0.10242(7) 1.21539(6) 0.60811(8) 0.0506(3) Uani 1 1 d . U . . .
C1 C 0.1104(11) 0.8308(9) 0.6164(9) 0.094(4) Uani 1 1 d D U . . .
H1A H 0.057911 0.815466 0.568309 0.113 Uiso 1 1 calc R U . . .
H1B H 0.121625 0.884757 0.607676 0.113 Uiso 1 1 calc R U . . .
C2 C 0.1924(9) 0.7918(6) 0.6003(10) 0.065(3) Uani 1 1 d . U . . .
H2A H 0.241740 0.803059 0.653494 0.077 Uiso 1 1 calc R U . . .
H2B H 0.215157 0.812087 0.541637 0.077 Uiso 1 1 calc R U . . .
C3 C 0.1430(6) 0.6815(5) 0.4914(6) 0.0345(17) Uani 1 1 d . U . . .
H3A H 0.180022 0.703134 0.442516 0.041 Uiso 1 1 calc R U . . .
H3B H 0.077060 0.700668 0.479886 0.041 Uiso 1 1 calc R U . . .
C4 C 0.1420(7) 0.5963(5) 0.4823(7) 0.043(2) Uani 1 1 d . U . . .
H4A H 0.102070 0.574523 0.528675 0.052 Uiso 1 1 calc R U . . .
H4B H 0.114446 0.581840 0.417498 0.052 Uiso 1 1 calc R U . . .
C5 C 0.2845(6) 0.5883(6) 0.6016(7) 0.045(2) Uani 1 1 d . U . . .
H5A H 0.245679 0.566086 0.648718 0.054 Uiso 1 1 calc R U . . .
H5B H 0.349993 0.568491 0.614149 0.054 Uiso 1 1 calc R U . . .
C6 C 0.2859(6) 0.6727(6) 0.6122(7) 0.0429(19) Uani 1 1 d . U . . .
H6A H 0.329003 0.694343 0.568678 0.051 Uiso 1 1 calc R U . . .
H6B H 0.311037 0.685987 0.678207 0.051 Uiso 1 1 calc R U . . .
N1 N 0.0795(11) 0.8182(8) 0.7163(9) 0.122(4) Uani 1 1 d D U . . .
H1C H 0.018330 0.802268 0.705797 0.146 Uiso 1 1 d R U . . .
H1D H 0.115280 0.783138 0.749867 0.146 Uiso 1 1 d R U . . .
H1E H 0.081740 0.861528 0.749867 0.146 Uiso 1 1 d R U . . .
N2 N 0.1865(5) 0.7060(4) 0.5896(5) 0.0336(14) Uani 1 1 d . U . . .
H2 H 0.146117 0.688148 0.632159 0.040 Uiso 1 1 d R U . . .
N3 N 0.2427(5) 0.5667(5) 0.5010(6) 0.0446(18) Uani 1 1 d . U . . .
H3C H 0.279017 0.586043 0.457811 0.053 Uiso 1 1 calc R U . . .
H3D H 0.242384 0.516266 0.494880 0.053 Uiso 1 1 calc R U . . .
C7 C 0.7414(6) 0.9555(5) 0.5519(7) 0.0389(19) Uani 1 1 d . U . . .
H7A H 0.792189 0.933702 0.597190 0.047 Uiso 1 1 calc R U . . .
H7B H 0.772254 0.987932 0.507530 0.047 Uiso 1 1 calc R U . . .
C8 C 0.6897(6) 0.8920(5) 0.4946(6) 0.0310(16) Uani 1 1 d . U . . .
H8A H 0.732276 0.872768 0.448962 0.037 Uiso 1 1 calc R U . . .
H8B H 0.632802 0.913049 0.456923 0.037 Uiso 1 1 calc R U . . .
C9 C 0.7395(6) 0.7850(5) 0.6122(6) 0.0301(16) Uani 1 1 d . U . . .
H9A H 0.774030 0.820496 0.657217 0.036 Uiso 1 1 calc R U . . .
H9B H 0.784879 0.765908 0.569264 0.036 Uiso 1 1 calc R U . . .
C10 C 0.7021(6) 0.7196(5) 0.6682(6) 0.0352(18) Uani 1 1 d . U . . .
H10A H 0.756575 0.692518 0.702095 0.042 Uiso 1 1 calc R U . . .
H10B H 0.662828 0.739434 0.716422 0.042 Uiso 1 1 calc R U . . .
C11 C 0.5642(7) 0.7061(5) 0.5428(7) 0.040(2) Uani 1 1 d . U . . .
H11A H 0.518166 0.726523 0.584133 0.048 Uiso 1 1 calc R U . . .
H11B H 0.529958 0.670254 0.498060 0.048 Uiso 1 1 calc R U . . .
C12 C 0.6042(7) 0.7696(5) 0.4866(6) 0.0359(18) Uani 1 1 d . U . . .
H12A H 0.647719 0.748750 0.442909 0.043 Uiso 1 1 calc R U . . .
H12B H 0.551421 0.795031 0.447648 0.043 Uiso 1 1 calc R U . . .
N4 N 0.6780(6) 1.0033(4) 0.6071(5) 0.0405(18) Uani 1 1 d . U . . .
H4C H 0.694206 0.997003 0.670533 0.049 Uiso 1 1 d R U . . .
H4D H 0.616556 0.989243 0.591743 0.049 Uiso 1 1 d R U . . .
H4E H 0.684776 1.052093 0.591743 0.049 Uiso 1 1 d R U . . .
N5 N 0.6579(4) 0.8259(3) 0.5532(5) 0.0239(12) Uani 1 1 d . U . . .
H5 H 0.619868 0.845650 0.596646 0.029 Uiso 1 1 d R U . . .
N6 N 0.6430(5) 0.6659(4) 0.6035(6) 0.0379(16) Uani 1 1 d . U . . .
H6C H 0.681093 0.642319 0.565215 0.045 Uiso 1 1 calc R U . . .
H6D H 0.617311 0.630819 0.639469 0.045 Uiso 1 1 calc R U . . .

loop_
_atom_site_aniso_label
_atom_site_aniso_U_11
_atom_site_aniso_U_22
_atom_site_aniso_U_33
_atom_site_aniso_U_23
_atom_site_aniso_U_13
_atom_site_aniso_U_12
O1 0.064(5) 0.060(5) 0.037(4) -0.002(4) -0.006(3) 0.012(4)
Pb1 0.02254(14) 0.02486(15) 0.02609(15) -0.00061(12) 0.00512(11) 0.00034(11)
Pb2 0.02461(14) 0.02534(16) 0.02372(15) -0.00313(12) 0.00277(11) 0.00356(12)
Br1 0.0295(4) 0.0436(5) 0.0318(4) 0.0005(4) 0.0026(3) 0.0098(4)
Br2 0.0408(5) 0.0528(6) 0.0268(4) -0.0057(4) -0.0001(4) 0.0086(4)
Br3 0.0523(7) 0.0299(6) 0.0269(6) -0.0023(5) 0.0084(5) -0.0015(5)
Br4 0.0471(5) 0.0307(5) 0.0406(5) -0.0013(4) 0.0108(4) -0.0111(4)
Br5 0.0396(4) 0.0306(4) 0.0331(4) 0.0057(4) -0.0009(4) -0.0052(4)
Br6 0.0294(4) 0.0536(6) 0.0652(7) 0.0041(5) 0.0001(4) 0.0146(4)
Br7 0.0791(11) 0.1024(15) 0.0492(9) -0.0466(10) 0.0155(8) -0.0187(10)
Br8 0.0260(4) 0.0286(4) 0.0390(5) 0.0013(4) -0.0003(3) 0.0031(3)
Br9 0.0318(5) 0.0778(7) 0.0392(5) -0.0297(5) 0.0056(4) -0.0064(5)
Br10 0.0432(5) 0.0397(5) 0.0594(6) 0.0092(5) 0.0128(5) 0.0009(4)
Br11 0.0447(5) 0.0474(6) 0.0609(7) 0.0226(5) 0.0115(5) 0.0018(4)
C1 0.099(5) 0.074(5) 0.110(5) -0.006(4) 0.008(4) 0.008(4)
C2 0.085(7) 0.032(4) 0.077(8) 0.007(5) 0.007(6) -0.013(4)
C3 0.030(4) 0.042(4) 0.031(4) 0.005(3) 0.004(3) 0.007(3)
C4 0.040(4) 0.044(4) 0.044(5) -0.004(4) -0.002(4) 0.006(4)
C5 0.033(4) 0.061(5) 0.041(5) 0.000(4) 0.002(3) 0.020(4)
C6 0.034(4) 0.064(5) 0.031(5) 0.003(4) 0.001(3) 0.002(4)
N1 0.153(9) 0.095(8) 0.119(7) -0.029(6) 0.027(6) 0.021(7)
N2 0.034(3) 0.034(3) 0.033(4) 0.004(3) 0.009(3) -0.004(3)
N3 0.046(4) 0.051(5) 0.037(4) -0.003(3) 0.005(3) 0.020(3)
C7 0.033(4) 0.034(4) 0.051(5) 0.010(4) 0.004(4) -0.006(3)
C8 0.034(4) 0.027(4) 0.034(4) 0.008(3) 0.010(3) 0.006(3)
C9 0.026(4) 0.031(4) 0.033(4) 0.002(3) 0.002(3) 0.000(3)
C10 0.035(4) 0.035(4) 0.034(5) 0.008(3) -0.002(3) 0.006(3)
C11 0.044(5) 0.026(4) 0.049(5) -0.006(4) -0.006(4) -0.004(3)
C12 0.047(5) 0.022(4) 0.035(5) -0.001(3) -0.011(3) 0.004(3)
N4 0.061(5) 0.025(4) 0.036(4) 0.002(3) 0.005(4) -0.013(3)
N5 0.025(3) 0.022(3) 0.026(3) 0.001(2) 0.006(2) 0.004(2)
N6 0.047(4) 0.023(4) 0.043(4) 0.007(3) 0.003(3) 0.003(3)

loop_
_atom_type_symbol
_atom_type_description
_atom_type_scat_dispersion_real
_atom_type_scat_dispersion_imag
_atom_type_scat_source
C C 0.0033 0.0016 'International Tables Vol C Tables 4.2.6.8 and 6.1.1.4'
H H 0.0000 0.0000 'International Tables Vol C Tables 4.2.6.8 and 6.1.1.4'
Br Br -0.2901 2.4595 'International Tables Vol C Tables 4.2.6.8 and 6.1.1.4'
N N 0.0061 0.0033 'International Tables Vol C Tables 4.2.6.8 and 6.1.1.4'
O O 0.0106 0.0060 'International Tables Vol C Tables 4.2.6.8 and 6.1.1.4'
Pb Pb -3.3944 10.1111 'International Tables Vol C Tables 4.2.6.8 and 6.1.1.4'

loop_
_geom_angle_atom_site_label_1
_geom_angle_atom_site_label_2
_geom_angle_atom_site_label_3
_geom_angle
_geom_angle_site_symmetry_1
_geom_angle_site_symmetry_3
_geom_angle_publ_flag
H1F O1 H1G 106(5) . . ?
Br1 Pb1 Br2 81.37(2) . . ?
Br1 Pb1 Br3 84.584(19) . . ?
Br1 Pb1 Br4 93.65(3) . . ?
Br1 Pb1 Br5 93.95(3) . . ?
Br1 Pb1 Br6 176.68(3) . . ?
Br2 Pb1 Br3 165.62(2) . . ?
Br2 Pb1 Br4 95.38(3) . . ?
Br2 Pb1 Br5 92.24(3) . . ?
Br2 Pb1 Br6 95.65(3) . . ?
Br4 Pb1 Br3 88.55(2) . . ?
Br4 Pb1 Br5 169.96(3) . . ?
Br4 Pb1 Br6 85.15(3) . . ?
Br5 Pb1 Br3 85.643(18) . . ?
Br5 Pb1 Br6 87.60(3) . . ?
Br6 Pb1 Br3 98.47(2) . . ?
Br7 Pb2 Br6 95.80(2) . . ?
Br7 Pb2 Br10 90.70(2) . . ?
Br8 Pb2 Br6 169.23(3) . . ?
Br8 Pb2 Br7 94.090(19) . . ?
Br8 Pb2 Br10 84.30(3) . . ?
Br9 Pb2 Br6 86.46(3) . . ?
Br9 Pb2 Br7 177.21(3) . . ?
Br9 Pb2 Br8 83.79(3) . . ?
Br9 Pb2 Br10 90.89(3) . . ?
Br9 Pb2 Br11 86.44(3) . . ?
Br10 Pb2 Br6 91.31(3) . . ?
Br11 Pb2 Br6 94.28(3) . . ?
Br11 Pb2 Br7 91.75(2) . . ?
Br11 Pb2 Br8 89.67(3) . . ?
Br11 Pb2 Br10 173.64(3) . . ?
Pb1 Br3 Pb1 180.0 . 3_677 ?
Pb1 Br6 Pb2 167.69(4) . . ?
Pb2 Br7 Pb2 180.0 3_576 . ?
H1A C1 H1B 107.7 . . ?
C2 C1 H1A 108.8 . . ?
C2 C1 H1B 108.8 . . ?
C2 C1 N1 113.6(12) . . ?
N1 C1 H1A 108.8 . . ?
N1 C1 H1B 108.8 . . ?
C1 C2 H2A 107.7 . . ?
C1 C2 H2B 107.7 . . ?
C1 C2 N2 118.6(11) . . ?
H2A C2 H2B 107.1 . . ?
N2 C2 H2A 107.7 . . ?
N2 C2 H2B 107.7 . . ?
H3A C3 H3B 108.0 . . ?
C4 C3 H3A 109.4 . . ?
C4 C3 H3B 109.4 . . ?
N2 C3 H3A 109.4 . . ?
N2 C3 H3B 109.4 . . ?
N2 C3 C4 111.3(7) . . ?
C3 C4 H4A 109.8 . . ?
C3 C4 H4B 109.8 . . ?
H4A C4 H4B 108.2 . . ?
N3 C4 C3 109.6(8) . . ?
N3 C4 H4A 109.8 . . ?
N3 C4 H4B 109.8 . . ?
H5A C5 H5B 108.2 . . ?
C6 C5 H5A 109.6 . . ?
C6 C5 H5B 109.6 . . ?
C6 C5 N3 110.1(8) . . ?
N3 C5 H5A 109.6 . . ?
N3 C5 H5B 109.6 . . ?
C5 C6 H6A 109.3 . . ?
C5 C6 H6B 109.3 . . ?
C5 C6 N2 111.4(7) . . ?
H6A C6 H6B 108.0 . . ?
N2 C6 H6A 109.3 . . ?
N2 C6 H6B 109.3 . . ?
C1 N1 H1C 104.9 . . ?
C1 N1 H1D 112.5 . . ?
C1 N1 H1E 110.9 . . ?
H1C N1 H1D 109.5 . . ?
H1C N1 H1E 109.5 . . ?
H1D N1 H1E 109.5 . . ?
C2 N2 H2 108.1 . . ?
C3 N2 C2 112.8(8) . . ?
C3 N2 C6 110.5(7) . . ?
C3 N2 H2 105.9 . . ?
C6 N2 C2 109.2(8) . . ?
C6 N2 H2 110.2 . . ?
C4 N3 C5 109.6(7) . . ?
C4 N3 H3C 109.8 . . ?
C4 N3 H3D 109.8 . . ?
C5 N3 H3C 109.8 . . ?
C5 N3 H3D 109.8 . . ?
H3C N3 H3D 108.2 . . ?
H7A C7 H7B 107.6 . . ?
C8 C7 H7A 108.6 . . ?
C8 C7 H7B 108.6 . . ?
N4 C7 H7A 108.6 . . ?
N4 C7 H7B 108.6 . . ?
N4 C7 C8 114.6(7) . . ?
C7 C8 H8A 108.3 . . ?
C7 C8 H8B 108.3 . . ?
C7 C8 N5 115.9(7) . . ?
H8A C8 H8B 107.4 . . ?
N5 C8 H8A 108.3 . . ?
N5 C8 H8B 108.3 . . ?
H9A C9 H9B 108.0 . . ?
C10 C9 H9A 109.4 . . ?
C10 C9 H9B 109.4 . . ?
N5 C9 H9A 109.4 . . ?
N5 C9 H9B 109.4 . . ?
N5 C9 C10 111.3(6) . . ?
C9 C10 H10A 109.2 . . ?
C9 C10 H10B 109.2 . . ?
H10A C10 H10B 107.9 . . ?
N6 C10 C9 111.9(7) . . ?
N6 C10 H10A 109.2 . . ?
N6 C10 H10B 109.2 . . ?
H11A C11 H11B 108.0 . . ?
C12 C11 H11A 109.5 . . ?
C12 C11 H11B 109.5 . . ?
N6 C11 H11A 109.5 . . ?
N6 C11 H11B 109.5 . . ?
N6 C11 C12 110.9(7) . . ?
C11 C12 H12A 109.4 . . ?
C11 C12 H12B 109.4 . . ?
H12A C12 H12B 108.0 . . ?
N5 C12 C11 111.1(7) . . ?
N5 C12 H12A 109.4 . . ?
N5 C12 H12B 109.4 . . ?
C7 N4 H4C 109.7 . . ?
C7 N4 H4D 108.9 . . ?
C7 N4 H4E 109.8 . . ?
H4C N4 H4D 109.5 . . ?
H4C N4 H4E 109.5 . . ?
H4D N4 H4E 109.5 . . ?
C8 N5 H5 106.6 . . ?
C9 N5 C8 114.4(6) . . ?
C9 N5 H5 106.2 . . ?
C12 N5 C8 109.5(6) . . ?
C12 N5 C9 108.3(6) . . ?
C12 N5 H5 112.0 . . ?
C10 N6 H6C 109.4 . . ?
C10 N6 H6D 109.4 . . ?
C11 N6 C10 111.3(7) . . ?
C11 N6 H6C 109.4 . . ?
C11 N6 H6D 109.4 . . ?
H6C N6 H6D 108.0 . . ?

loop_
_geom_bond_atom_site_label_1
_geom_bond_atom_site_label_2
_geom_bond_distance
_geom_bond_site_symmetry_2
_geom_bond_publ_flag
O1 H1F 0.84(2) . ?
O1 H1G 0.84(2) . ?
Pb1 Br1 2.9422(8) . ?
Pb1 Br2 2.9424(9) . ?
Pb1 Br3 3.1976(3) . ?
Pb1 Br4 2.9429(9) . ?
Pb1 Br5 3.0048(9) . ?
Pb1 Br6 3.0548(9) . ?
Pb2 Br6 3.1150(9) . ?
Pb2 Br7 3.0031(3) . ?
Pb2 Br8 2.9458(8) . ?
Pb2 Br9 2.9072(9) . ?
Pb2 Br10 3.1059(10) . ?
Pb2 Br11 2.9253(10) . ?
C1 H1A 0.9700 . ?
C1 H1B 0.9700 . ?
C1 C2 1.366(17) . ?
C1 N1 1.5063(10) . ?
C2 H2A 0.9700 . ?
C2 H2B 0.9700 . ?
C2 N2 1.515(12) . ?
C3 H3A 0.9700 . ?
C3 H3B 0.9700 . ?
C3 C4 1.502(13) . ?
C3 N2 1.489(11) . ?
C4 H4A 0.9700 . ?
C4 H4B 0.9700 . ?
C4 N3 1.485(11) . ?
C5 H5A 0.9700 . ?
C5 H5B 0.9700 . ?
C5 C6 1.491(14) . ?
C5 N3 1.498(12) . ?
C6 H6A 0.9700 . ?
C6 H6B 0.9700 . ?
C6 N2 1.498(11) . ?
N1 H1C 0.8899 . ?
N1 H1D 0.8900 . ?
N1 H1E 0.8899 . ?
N2 H2 0.9102 . ?
N3 H3C 0.8900 . ?
N3 H3D 0.8900 . ?
C7 H7A 0.9700 . ?
C7 H7B 0.9700 . ?
C7 C8 1.504(12) . ?
C7 N4 1.484(11) . ?
C8 H8A 0.9700 . ?
C8 H8B 0.9700 . ?
C8 N5 1.509(10) . ?
C9 H9A 0.9700 . ?
C9 H9B 0.9700 . ?
C9 C10 1.509(11) . ?
C9 N5 1.503(10) . ?
C10 H10A 0.9700 . ?
C10 H10B 0.9700 . ?
C10 N6 1.484(11) . ?
C11 H11A 0.9700 . ?
C11 H11B 0.9700 . ?
C11 C12 1.501(12) . ?
C11 N6 1.482(11) . ?
C12 H12A 0.9700 . ?
C12 H12B 0.9700 . ?
C12 N5 1.495(10) . ?
N4 H4C 0.8898 . ?
N4 H4D 0.8900 . ?
N4 H4E 0.8900 . ?
N5 H5 0.9102 . ?
N6 H6C 0.8900 . ?
N6 H6D 0.8900 . ?

loop_
_geom_torsion_atom_site_label_1
_geom_torsion_atom_site_label_2
_geom_torsion_atom_site_label_3
_geom_torsion_atom_site_label_4
_geom_torsion
_geom_torsion_site_symmetry_1
_geom_torsion_site_symmetry_2
_geom_torsion_site_symmetry_3
_geom_torsion_site_symmetry_4
_geom_torsion_publ_flag
C1 C2 N2 C3 79.1(13) . . . . ?
C1 C2 N2 C6 -157.6(11) . . . . ?
C3 C4 N3 C5 60.2(10) . . . . ?
C4 C3 N2 C2 177.7(8) . . . . ?
C4 C3 N2 C6 55.1(9) . . . . ?
C5 C6 N2 C2 -179.3(8) . . . . ?
C5 C6 N2 C3 -54.6(9) . . . . ?
C6 C5 N3 C4 -59.9(10) . . . . ?
N1 C1 C2 N2 70.7(17) . . . . ?
N2 C3 C4 N3 -58.4(9) . . . . ?
N3 C5 C6 N2 57.1(10) . . . . ?
C7 C8 N5 C9 -60.8(9) . . . . ?
C7 C8 N5 C12 177.5(7) . . . . ?
C9 C10 N6 C11 -53.4(9) . . . . ?
C10 C9 N5 C8 -179.7(7) . . . . ?
C10 C9 N5 C12 -57.4(8) . . . . ?
C11 C12 N5 C8 -175.3(7) . . . . ?
C11 C12 N5 C9 59.4(8) . . . . ?
C12 C11 N6 C10 54.9(10) . . . . ?
N4 C7 C8 N5 -72.5(9) . . . . ?
N5 C9 C10 N6 55.3(9) . . . . ?
N6 C11 C12 N5 -58.9(9) . . . . ?
